data_7000429
loop_
_publ_author_name
'Johnson, Andrew L.'
'Willcocks, Alexander M.'
'Raithby, Paul R.'
'Warren, Mark R.'
'Kingsley, Andrew J.'
'Odedra, Raj'

_publ_section_title
;
 Unprecedented double migratory insertion of phenyl isocyanide into
 cyclopentadienyl C--H bonds
;
_journal_issue 6
_journal_name_full 'Dalton Transactions'
_journal_page_first 922
_journal_page_last 924
_journal_paper_doi 10.1039/b822337h
_journal_year 2009
_chemical_formula_moiety 'C26 H20 Cu N3'
_chemical_formula_sum 'C26 H20 Cu N3'
_chemical_formula_weight 437.99
_chemical_name_common
;Copper(i),(n'n-diphenyl-6-aminofulvene-2-aldimine)(phenyl
isocyanide)
;
_chemical_name_systematic
;
Copper(I),(n'n-diphenyl-6-aminofulvene-2-aldimine)(phenyl isocyanide)
;
_space_group_IT_number 2
_symmetry_cell_setting triclinic
_symmetry_space_group_name_Hall '-P 1'
_symmetry_space_group_name_H-M 'P -1'
_atom_sites_solution_hydrogens geom
_atom_sites_solution_primary direct
_atom_sites_solution_secondary difmap
_audit_creation_method SHELXL-97
_cell_angle_alpha 80.536(2)
_cell_angle_beta 80.213(2)
_cell_angle_gamma 83.978(3)
_cell_formula_units_Z 2
_cell_length_a 10.1900(4)
_cell_length_b 10.1970(5)
_cell_length_c 10.3120(5)
_cell_measurement_reflns_used 10653
_cell_measurement_temperature 150(2)
_cell_measurement_theta_max 27.485
_cell_measurement_theta_min 2.716
_cell_volume 1038.26(8)
_computing_cell_refinement 'hkl scalepack (otwinowski & minor 1997)'
_computing_data_collection 'collect, nonius program suite version 1.9 (1997)'
_computing_data_reduction 'denzo and scalepack (otwinowski & minor, 1997)'
_computing_molecular_graphics 'ortep3 for windows - l. j. farrugia, j. appl. crystallogr. 1997, 30, 565'
_computing_publication_material 'shelxtl (sheldrick, 1997)'
_computing_structure_refinement 'shelxl-97 (sheldrick, 1997)'
_computing_structure_solution 'shelxs-97 (sheldrick, 1990)'
_diffrn_ambient_temperature 150(2)
_diffrn_detector_area_resol_mean 9
_diffrn_measured_fraction_theta_full 0.970
_diffrn_measured_fraction_theta_max 0.970
_diffrn_measurement_device_type 'nonius kappa ccd'
_diffrn_measurement_method '\f and \w scans'
_diffrn_radiation_monochromator 'horizonally mounted graphite crystal'
_diffrn_radiation_source 'fine-focus sealed tube'
_diffrn_radiation_type MoK\a
_diffrn_radiation_wavelength 0.71073
_diffrn_reflns_av_R_equivalents 0.0734
_diffrn_reflns_av_sigmaI/netI 0.0879
_diffrn_reflns_limit_h_max 13
_diffrn_reflns_limit_h_min -11
_diffrn_reflns_limit_k_max 13
_diffrn_reflns_limit_k_min -12
_diffrn_reflns_limit_l_max 13
_diffrn_reflns_limit_l_min -13
_diffrn_reflns_number 11479
_diffrn_reflns_theta_full 27.44
_diffrn_reflns_theta_max 27.44
_diffrn_reflns_theta_min 7.86
_diffrn_standards_decay_% 0
_exptl_absorpt_coefficient_mu 1.069
_exptl_absorpt_correction_type none
_exptl_crystal_colour Yellow
_exptl_crystal_density_diffrn 1.401
_exptl_crystal_density_method 'not measured'
_exptl_crystal_description Block
_exptl_crystal_F_000 452
_exptl_crystal_size_max 0.10
_exptl_crystal_size_mid 0.10
_exptl_crystal_size_min 0.08
_refine_diff_density_max 0.326
_refine_diff_density_min -0.502
_refine_diff_density_rms 0.064
_refine_ls_extinction_method none
_refine_ls_goodness_of_fit_ref 1.012
_refine_ls_hydrogen_treatment constr
_refine_ls_matrix_type full
_refine_ls_number_parameters 271
_refine_ls_number_reflns 4604
_refine_ls_number_restraints 0
_refine_ls_restrained_S_all 1.012
_refine_ls_R_factor_all 0.0750
_refine_ls_R_factor_gt 0.0455
_refine_ls_shift/su_max 0.001
_refine_ls_shift/su_mean 0.000
_refine_ls_structure_factor_coef Fsqd
_refine_ls_weighting_details 'calc w=1/[\s^2^(Fo^2^)+(0.0255P)^2^+0.2768P] where P=(Fo^2^+2Fc^2^)/3'
_refine_ls_weighting_scheme calc
_refine_ls_wR_factor_gt 0.0886
_refine_ls_wR_factor_ref 0.0994
_reflns_number_gt 3410
_reflns_number_total 4604
_reflns_threshold_expression >2sigma(I)
_cod_data_source_file b822337h.txt
_cod_data_source_block k08alj08
_cod_depositor_comments
;
The following automatic conversions were performed:
'_symmetry_cell_setting' value 'Triclinic' changed to 'triclinic'
according to '/home/saulius/struct/CIF-dictionaries/cif_core.dic'
dictionary named 'cif_core.dic' version 2.4.1 from 2010-06-29.

Automatic conversion script
Id: cif_fix_enum 1527 2010-12-29 10:47:43Z saulius 
;
_cod_original_sg_symbol_H-M P-1
_cod_database_code 7000429

loop_
_symmetry_equiv_pos_as_xyz
'x, y, z'
'-x, -y, -z'

loop_
_atom_site_label
_atom_site_type_symbol
_atom_site_fract_x
_atom_site_fract_y
_atom_site_fract_z
_atom_site_U_iso_or_equiv
_atom_site_adp_type
_atom_site_occupancy
_atom_site_symmetry_multiplicity
_atom_site_calc_flag
_atom_site_refinement_flags
_atom_site_disorder_assembly
_atom_site_disorder_group
Cu1 Cu 0.45077(3) 0.21044(3) 0.57507(3) 0.02936(12) Uani 1 1 d . . .
N1 N 0.5503(2) 0.3604(2) 0.7628(2) 0.0316(5) Uani 1 1 d . . .
N3 N 0.2733(2) 0.1498(2) 0.5793(2) 0.0268(5) Uani 1 1 d . . .
N2 N 0.5691(2) 0.2035(2) 0.4027(2) 0.0271(5) Uani 1 1 d . . .
C1 C 0.5062(3) 0.2989(3) 0.6964(3) 0.0344(6) Uani 1 1 d . . .
C2 C 0.6130(2) 0.4305(3) 0.8376(2) 0.0280(5) Uani 1 1 d . . .
C3 C 0.6564(3) 0.5547(3) 0.7825(3) 0.0323(6) Uani 1 1 d . . .
H3 H 0.6442 0.5928 0.6945 0.039 Uiso 1 1 calc R . .
C4 C 0.7180(3) 0.6223(3) 0.8587(3) 0.0367(6) Uani 1 1 d . . .
H4 H 0.7465 0.7085 0.8236 0.044 Uiso 1 1 calc R . .
C5 C 0.7381(3) 0.5644(3) 0.9857(3) 0.0379(7) Uani 1 1 d . . .
H5 H 0.7834 0.6098 1.0361 0.045 Uiso 1 1 calc R . .
C6 C 0.6929(3) 0.4412(3) 1.0396(3) 0.0359(6) Uani 1 1 d . . .
H6 H 0.7057 0.4030 1.1275 0.043 Uiso 1 1 calc R . .
C7 C 0.6292(3) 0.3732(3) 0.9664(3) 0.0316(6) Uani 1 1 d . . .
H7 H 0.5969 0.2888 1.0034 0.038 Uiso 1 1 calc R . .
C8 C 0.5496(2) 0.1431(3) 0.3062(2) 0.0266(5) Uani 1 1 d . . .
H8 H 0.6228 0.1405 0.2358 0.032 Uiso 1 1 calc R . .
C9 C 0.4370(2) 0.0807(3) 0.2893(2) 0.0266(5) Uani 1 1 d . . .
C10 C 0.4398(3) 0.0295(3) 0.1696(3) 0.0317(6) Uani 1 1 d . . .
H10 H 0.5143 0.0284 0.1005 0.038 Uiso 1 1 calc R . .
C11 C 0.3176(3) -0.0191(3) 0.1676(3) 0.0329(6) Uani 1 1 d . . .
H11 H 0.2946 -0.0588 0.0982 0.040 Uiso 1 1 calc R . .
C12 C 0.2354(3) 0.0011(3) 0.2857(3) 0.0303(6) Uani 1 1 d . . .
H12 H 0.1460 -0.0229 0.3101 0.036 Uiso 1 1 calc R . .
C13 C 0.3042(3) 0.0629(3) 0.3647(2) 0.0274(5) Uani 1 1 d . . .
C14 C 0.2340(3) 0.0959(3) 0.4867(2) 0.0277(5) Uani 1 1 d . . .
H14 H 0.1432 0.0756 0.5049 0.033 Uiso 1 1 calc R . .
C15 C 0.1720(2) 0.1731(3) 0.6891(2) 0.0273(5) Uani 1 1 d . . .
C16 C 0.0441(3) 0.2291(3) 0.6721(3) 0.0330(6) Uani 1 1 d . . .
H16 H 0.0221 0.2530 0.5850 0.040 Uiso 1 1 calc R . .
C17 C -0.0510(3) 0.2500(3) 0.7808(3) 0.0374(6) Uani 1 1 d . . .
H17 H -0.1372 0.2894 0.7674 0.045 Uiso 1 1 calc R . .
C18 C -0.0223(3) 0.2143(3) 0.9087(3) 0.0396(7) Uani 1 1 d . . .
H18 H -0.0885 0.2273 0.9832 0.047 Uiso 1 1 calc R . .
C19 C 0.1052(3) 0.1590(3) 0.9265(3) 0.0381(6) Uani 1 1 d . . .
H19 H 0.1260 0.1338 1.0140 0.046 Uiso 1 1 calc R . .
C20 C 0.2019(3) 0.1402(3) 0.8185(3) 0.0323(6) Uani 1 1 d . . .
H20 H 0.2893 0.1047 0.8321 0.039 Uiso 1 1 calc R . .
C21 C 0.6936(2) 0.2644(3) 0.3814(2) 0.0270(5) Uani 1 1 d . . .
C22 C 0.8141(3) 0.2031(3) 0.3263(2) 0.0301(6) Uani 1 1 d . . .
H22 H 0.8170 0.1155 0.3051 0.036 Uiso 1 1 calc R . .
C23 C 0.9298(3) 0.2695(3) 0.3022(3) 0.0366(6) Uani 1 1 d . . .
H23 H 1.0112 0.2276 0.2631 0.044 Uiso 1 1 calc R . .
C24 C 0.9279(3) 0.3962(3) 0.3344(3) 0.0414(7) Uani 1 1 d . . .
H24 H 1.0075 0.4413 0.3179 0.050 Uiso 1 1 calc R . .
C25 C 0.8089(3) 0.4564(3) 0.3908(3) 0.0394(7) Uani 1 1 d . . .
H25 H 0.8066 0.5434 0.4133 0.047 Uiso 1 1 calc R . .
C26 C 0.6923(3) 0.3907(3) 0.4149(3) 0.0332(6) Uani 1 1 d . . .
H26 H 0.6112 0.4327 0.4546 0.040 Uiso 1 1 calc R . .

loop_
_atom_site_aniso_label
_atom_site_aniso_U_11
_atom_site_aniso_U_22
_atom_site_aniso_U_33
_atom_site_aniso_U_23
_atom_site_aniso_U_13
_atom_site_aniso_U_12
Cu1 0.02688(18) 0.0328(2) 0.03096(18) -0.00886(13) -0.00478(12) -0.00708(13)
N1 0.0316(12) 0.0333(13) 0.0317(11) -0.0089(10) -0.0067(9) -0.0018(10)
N3 0.0265(10) 0.0257(11) 0.0280(11) -0.0033(9) -0.0045(8) -0.0019(9)
N2 0.0255(11) 0.0264(11) 0.0309(11) -0.0048(9) -0.0068(9) -0.0035(9)
C1 0.0337(14) 0.0358(16) 0.0332(14) -0.0057(12) -0.0026(11) -0.0032(12)
C2 0.0277(13) 0.0259(14) 0.0325(13) -0.0098(11) -0.0061(10) -0.0007(10)
C3 0.0307(14) 0.0342(15) 0.0307(13) -0.0030(11) -0.0038(11) -0.0010(11)
C4 0.0318(14) 0.0312(15) 0.0471(16) -0.0042(12) -0.0048(12) -0.0071(12)
C5 0.0351(15) 0.0375(17) 0.0465(16) -0.0142(13) -0.0136(13) -0.0033(12)
C6 0.0400(15) 0.0386(16) 0.0318(14) -0.0087(12) -0.0112(12) -0.0015(12)
C7 0.0358(15) 0.0255(14) 0.0329(14) -0.0048(11) -0.0029(11) -0.0020(11)
C8 0.0248(12) 0.0252(13) 0.0286(13) -0.0026(10) -0.0036(10) -0.0001(10)
C9 0.0260(12) 0.0265(14) 0.0281(13) -0.0065(10) -0.0060(10) 0.0011(10)
C10 0.0323(14) 0.0326(15) 0.0311(13) -0.0091(11) -0.0045(11) 0.0001(11)
C11 0.0359(14) 0.0312(15) 0.0367(14) -0.0118(12) -0.0138(12) -0.0016(12)
C12 0.0291(13) 0.0296(14) 0.0348(14) -0.0078(11) -0.0080(11) -0.0051(11)
C13 0.0298(13) 0.0251(13) 0.0293(13) -0.0039(10) -0.0090(10) -0.0040(10)
C14 0.0280(13) 0.0244(13) 0.0319(13) -0.0020(10) -0.0077(10) -0.0057(10)
C15 0.0259(12) 0.0242(13) 0.0331(13) -0.0081(10) -0.0009(10) -0.0086(10)
C16 0.0274(13) 0.0329(15) 0.0407(15) -0.0071(12) -0.0077(11) -0.0053(11)
C17 0.0245(13) 0.0343(16) 0.0533(18) -0.0102(13) -0.0030(12) -0.0007(11)
C18 0.0328(15) 0.0407(17) 0.0444(16) -0.0147(13) 0.0056(12) -0.0051(12)
C19 0.0404(16) 0.0397(17) 0.0344(14) -0.0092(12) -0.0038(12) -0.0019(13)
C20 0.0297(13) 0.0325(15) 0.0357(14) -0.0095(12) -0.0059(11) 0.0012(11)
C21 0.0263(12) 0.0281(14) 0.0275(12) -0.0009(10) -0.0067(10) -0.0069(10)
C22 0.0291(13) 0.0271(14) 0.0340(14) -0.0019(11) -0.0065(11) -0.0032(11)
C23 0.0252(13) 0.0400(17) 0.0427(15) -0.0022(13) -0.0037(11) -0.0028(12)
C24 0.0340(15) 0.0414(18) 0.0505(17) -0.0055(14) -0.0054(13) -0.0157(13)
C25 0.0413(16) 0.0296(15) 0.0491(17) -0.0082(13) -0.0051(13) -0.0110(12)
C26 0.0323(14) 0.0298(15) 0.0370(14) -0.0056(11) -0.0021(11) -0.0046(11)

loop_
_atom_type_symbol
_atom_type_description
_atom_type_scat_dispersion_real
_atom_type_scat_dispersion_imag
_atom_type_scat_source
C C 0.0033 0.0016 'International Tables Vol C Tables 4.2.6.8 and 6.1.1.4'
H H 0.0000 0.0000 'International Tables Vol C Tables 4.2.6.8 and 6.1.1.4'
Cu Cu 0.3201 1.2651 'International Tables Vol C Tables 4.2.6.8 and 6.1.1.4'
N N 0.0061 0.0033 'International Tables Vol C Tables 4.2.6.8 and 6.1.1.4'

loop_
_geom_angle_atom_site_label_1
_geom_angle_atom_site_label_2
_geom_angle_atom_site_label_3
_geom_angle
_geom_angle_site_symmetry_1
_geom_angle_site_symmetry_3
_geom_angle_publ_flag
C1 Cu1 N3 128.01(10) . . ?
C1 Cu1 N2 117.50(11) . . ?
N3 Cu1 N2 113.41(8) . . ?
C1 N1 C2 175.6(3) . . ?
C14 N3 C15 115.2(2) . . ?
C14 N3 Cu1 126.61(17) . . ?
C15 N3 Cu1 118.04(16) . . ?
C8 N2 C21 115.1(2) . . ?
C8 N2 Cu1 126.72(18) . . ?
C21 N2 Cu1 118.08(16) . . ?
N1 C1 Cu1 173.3(2) . . ?
C3 C2 C7 121.7(2) . . ?
C3 C2 N1 119.6(2) . . ?
C7 C2 N1 118.7(2) . . ?
C2 C3 C4 118.5(2) . . ?
C2 C3 H3 120.7 . . ?
C4 C3 H3 120.7 . . ?
C5 C4 C3 120.2(3) . . ?
C5 C4 H4 119.9 . . ?
C3 C4 H4 119.9 . . ?
C6 C5 C4 120.5(3) . . ?
C6 C5 H5 119.8 . . ?
C4 C5 H5 119.8 . . ?
C7 C6 C5 120.3(2) . . ?
C7 C6 H6 119.9 . . ?
C5 C6 H6 119.9 . . ?
C6 C7 C2 118.8(3) . . ?
C6 C7 H7 120.6 . . ?
C2 C7 H7 120.6 . . ?
N2 C8 C9 130.5(2) . . ?
N2 C8 H8 114.7 . . ?
C9 C8 H8 114.7 . . ?
C10 C9 C8 118.6(2) . . ?
C10 C9 C13 106.2(2) . . ?
C8 C9 C13 135.0(2) . . ?
C11 C10 C9 110.2(2) . . ?
C11 C10 H10 124.9 . . ?
C9 C10 H10 124.9 . . ?
C12 C11 C10 107.4(2) . . ?
C12 C11 H11 126.3 . . ?
C10 C11 H11 126.3 . . ?
C11 C12 C13 110.2(2) . . ?
C11 C12 H12 124.9 . . ?
C13 C12 H12 124.9 . . ?
C14 C13 C12 118.0(2) . . ?
C14 C13 C9 135.8(2) . . ?
C12 C13 C9 106.1(2) . . ?
N3 C14 C13 130.8(2) . . ?
N3 C14 H14 114.6 . . ?
C13 C14 H14 114.6 . . ?
C16 C15 C20 118.4(2) . . ?
C16 C15 N3 122.3(2) . . ?
C20 C15 N3 119.2(2) . . ?
C17 C16 C15 120.6(2) . . ?
C17 C16 H16 119.7 . . ?
C15 C16 H16 119.7 . . ?
C16 C17 C18 120.9(2) . . ?
C16 C17 H17 119.6 . . ?
C18 C17 H17 119.6 . . ?
C17 C18 C19 118.9(3) . . ?
C17 C18 H18 120.6 . . ?
C19 C18 H18 120.6 . . ?
C20 C19 C18 120.7(3) . . ?
C20 C19 H19 119.6 . . ?
C18 C19 H19 119.6 . . ?
C19 C20 C15 120.4(2) . . ?
C19 C20 H20 119.8 . . ?
C15 C20 H20 119.8 . . ?
C26 C21 C22 119.0(2) . . ?
C26 C21 N2 118.1(2) . . ?
C22 C21 N2 122.9(2) . . ?
C23 C22 C21 120.2(3) . . ?
C23 C22 H22 119.9 . . ?
C21 C22 H22 119.9 . . ?
C24 C23 C22 120.7(3) . . ?
C24 C23 H23 119.6 . . ?
C22 C23 H23 119.6 . . ?
C25 C24 C23 119.1(3) . . ?
C25 C24 H24 120.4 . . ?
C23 C24 H24 120.4 . . ?
C24 C25 C26 120.5(3) . . ?
C24 C25 H25 119.7 . . ?
C26 C25 H25 119.7 . . ?
C21 C26 C25 120.5(3) . . ?
C21 C26 H26 119.8 . . ?
C25 C26 H26 119.8 . . ?

loop_
_geom_bond_atom_site_label_1
_geom_bond_atom_site_label_2
_geom_bond_distance
_geom_bond_site_symmetry_2
_geom_bond_publ_flag
Cu1 C1 1.849(3) . ?
Cu1 N3 1.964(2) . ?
Cu1 N2 1.978(2) . ?
N1 C1 1.170(3) . ?
N1 C2 1.399(3) . ?
N3 C14 1.312(3) . ?
N3 C15 1.430(3) . ?
N2 C8 1.306(3) . ?
N2 C21 1.439(3) . ?
C2 C3 1.385(4) . ?
C2 C7 1.390(4) . ?
C3 C4 1.386(4) . ?
C3 H3 0.9500 . ?
C4 C5 1.385(4) . ?
C4 H4 0.9500 . ?
C5 C6 1.380(4) . ?
C5 H5 0.9500 . ?
C6 C7 1.380(4) . ?
C6 H6 0.9500 . ?
C7 H7 0.9500 . ?
C8 C9 1.417(4) . ?
C8 H8 0.9500 . ?
C9 C10 1.412(4) . ?
C9 C13 1.455(4) . ?
C10 C11 1.393(4) . ?
C10 H10 0.9500 . ?
C11 C12 1.388(4) . ?
C11 H11 0.9500 . ?
C12 C13 1.416(4) . ?
C12 H12 0.9500 . ?
C13 C14 1.411(4) . ?
C14 H14 0.9500 . ?
C15 C16 1.394(3) . ?
C15 C20 1.397(4) . ?
C16 C17 1.380(4) . ?
C16 H16 0.9500 . ?
C17 C18 1.382(4) . ?
C17 H17 0.9500 . ?
C18 C19 1.390(4) . ?
C18 H18 0.9500 . ?
C19 C20 1.381(4) . ?
C19 H19 0.9500 . ?
C20 H20 0.9500 . ?
C21 C26 1.385(4) . ?
C21 C22 1.392(4) . ?
C22 C23 1.387(4) . ?
C22 H22 0.9500 . ?
C23 C24 1.383(4) . ?
C23 H23 0.9500 . ?
C24 C25 1.381(4) . ?
C24 H24 0.9500 . ?
C25 C26 1.391(4) . ?
C25 H25 0.9500 . ?
C26 H26 0.9500 . ?

loop_
_geom_torsion_atom_site_label_1
_geom_torsion_atom_site_label_2
_geom_torsion_atom_site_label_3
_geom_torsion_atom_site_label_4
_geom_torsion
_geom_torsion_site_symmetry_1
_geom_torsion_site_symmetry_2
_geom_torsion_site_symmetry_3
_geom_torsion_site_symmetry_4
_geom_torsion_publ_flag
C1 Cu1 N3 C14 174.6(2) . . . . ?
N2 Cu1 N3 C14 6.9(2) . . . . ?
C1 Cu1 N3 C15 -1.1(2) . . . . ?
N2 Cu1 N3 C15 -168.80(16) . . . . ?
C1 Cu1 N2 C8 177.95(19) . . . . ?
N3 Cu1 N2 C8 -12.9(2) . . . . ?
C1 Cu1 N2 C21 1.6(2) . . . . ?
N3 Cu1 N2 C21 170.69(16) . . . . ?
C7 C2 C3 C4 0.3(4) . . . . ?
N1 C2 C3 C4 179.9(2) . . . . ?
C2 C3 C4 C5 1.6(4) . . . . ?
C3 C4 C5 C6 -2.3(4) . . . . ?
C4 C5 C6 C7 1.2(4) . . . . ?
C5 C6 C7 C2 0.7(4) . . . . ?
C3 C2 C7 C6 -1.5(4) . . . . ?
N1 C2 C7 C6 178.9(2) . . . . ?
C21 N2 C8 C9 -175.5(2) . . . . ?
Cu1 N2 C8 C9 8.0(4) . . . . ?
N2 C8 C9 C10 176.0(2) . . . . ?
N2 C8 C9 C13 2.3(5) . . . . ?
C8 C9 C10 C11 -175.8(2) . . . . ?
C13 C9 C10 C11 -0.4(3) . . . . ?
C9 C10 C11 C12 0.3(3) . . . . ?
C10 C11 C12 C13 0.0(3) . . . . ?
C11 C12 C13 C14 177.6(2) . . . . ?
C11 C12 C13 C9 -0.2(3) . . . . ?
C10 C9 C13 C14 -176.9(3) . . . . ?
C8 C9 C13 C14 -2.6(5) . . . . ?
C10 C9 C13 C12 0.4(3) . . . . ?
C8 C9 C13 C12 174.7(3) . . . . ?
C15 N3 C14 C13 177.9(2) . . . . ?
Cu1 N3 C14 C13 2.1(4) . . . . ?
C12 C13 C14 N3 178.2(2) . . . . ?
C9 C13 C14 N3 -4.8(5) . . . . ?
C14 N3 C15 C16 -44.7(3) . . . . ?
Cu1 N3 C15 C16 131.5(2) . . . . ?
C14 N3 C15 C20 135.9(3) . . . . ?
Cu1 N3 C15 C20 -47.9(3) . . . . ?
C20 C15 C16 C17 -0.7(4) . . . . ?
N3 C15 C16 C17 179.9(3) . . . . ?
C15 C16 C17 C18 -0.9(4) . . . . ?
C16 C17 C18 C19 1.2(5) . . . . ?
C17 C18 C19 C20 0.2(5) . . . . ?
C18 C19 C20 C15 -1.8(4) . . . . ?
C16 C15 C20 C19 2.0(4) . . . . ?
N3 C15 C20 C19 -178.6(2) . . . . ?
C8 N2 C21 C26 136.9(2) . . . . ?
Cu1 N2 C21 C26 -46.3(3) . . . . ?
C8 N2 C21 C22 -41.8(3) . . . . ?
Cu1 N2 C21 C22 135.0(2) . . . . ?
C26 C21 C22 C23 -1.8(4) . . . . ?
N2 C21 C22 C23 176.9(2) . . . . ?
C21 C22 C23 C24 1.1(4) . . . . ?
C22 C23 C24 C25 -0.2(4) . . . . ?
C23 C24 C25 C26 -0.1(4) . . . . ?
C22 C21 C26 C25 1.6(4) . . . . ?
N2 C21 C26 C25 -177.1(2) . . . . ?
C24 C25 C26 C21 -0.6(4) . . . . ?
